data_4034917
loop_
_publ_author_name
'Yaremenko, Ivan A.'
'Gomes, Gabriel Dos Passos'
'Radulov, Peter S.'
'Belyakova, Yulia Yu'
'Vilikotskiy, Anatoliy E.'
'Vil', Vera A.'
'Korlyukov, Alexander A.'
'Nikishin, Gennady I.'
'Alabugin, Igor V.'
'Terent'ev, Alexander O.'

_publ_section_title
;
 Ozone-Free Synthesis of Ozonides: Assembling Bicyclic Structures from
 1,5-Diketones and Hydrogen Peroxide.
;
_journal_issue 8
_journal_name_full 'The Journal of organic chemistry'
_journal_page_first 4402
_journal_page_last 4426
_journal_paper_doi 10.1021/acs.joc.8b00130
_journal_volume 83
_journal_year 2018
_chemical_formula_moiety 'C10 H16 O5'
_chemical_formula_sum 'C10 H16 O5'
_chemical_formula_weight 216.23
_space_group_crystal_system monoclinic
_space_group_IT_number 14
_space_group_name_Hall '-P 2yn'
_space_group_name_H-M_alt 'P 1 21/n 1'
_atom_sites_solution_hydrogens geom
_atom_sites_solution_primary dual
_audit_creation_date 2017-11-27
_audit_creation_method
;
Olex2 1.2
(compiled 2017.08.10 svn.r3458 for OlexSys, GUI svn.r5381)
;
_cell_angle_alpha 90
_cell_angle_beta 104.4380(10)
_cell_angle_gamma 90
_cell_formula_units_Z 4
_cell_length_a 8.2550(4)
_cell_length_b 8.7337(4)
_cell_length_c 15.3572(7)
_cell_measurement_reflns_used 6902
_cell_measurement_temperature 120
_cell_measurement_theta_max 30.56
_cell_measurement_theta_min 2.57
_cell_volume 1072.24(9)
_computing_cell_refinement 'SAINT v8.34A (Bruker, 2013)'
_computing_data_reduction 'SAINT v8.34A (Bruker, 2013)'
_computing_molecular_graphics 'Olex2 (Dolomanov et al., 2009)'
_computing_publication_material 'Olex2 (Dolomanov et al., 2009)'
_computing_structure_refinement 'ShelXL (Sheldrick, 2015)'
_computing_structure_solution 'ShelXT (Sheldrick, 2015)'
_diffrn_ambient_temperature 120
_diffrn_detector_area_resol_mean 8
_diffrn_measured_fraction_theta_full 1.000
_diffrn_measured_fraction_theta_max 1.000
_diffrn_measurement_device_type 'Bruker APEX-II CCD'
_diffrn_measurement_method '\w and \f scans'
_diffrn_radiation_monochromator graphite
_diffrn_radiation_type MoK\a
_diffrn_radiation_wavelength 0.71073
_diffrn_reflns_av_R_equivalents 0.0221
_diffrn_reflns_av_unetI/netI 0.0165
_diffrn_reflns_Laue_measured_fraction_full 1.000
_diffrn_reflns_Laue_measured_fraction_max 1.000
_diffrn_reflns_limit_h_max 11
_diffrn_reflns_limit_h_min -11
_diffrn_reflns_limit_k_max 12
_diffrn_reflns_limit_k_min -12
_diffrn_reflns_limit_l_max 21
_diffrn_reflns_limit_l_min -21
_diffrn_reflns_number 14466
_diffrn_reflns_point_group_measured_fraction_full 1.000
_diffrn_reflns_point_group_measured_fraction_max 1.000
_diffrn_reflns_theta_full 25.242
_diffrn_reflns_theta_max 30.562
_diffrn_reflns_theta_min 2.574
_diffrn_source 'sealed tube'
_diffrn_standards_number 0
_exptl_absorpt_coefficient_mu 0.107
_exptl_absorpt_correction_T_max 0.7461
_exptl_absorpt_correction_T_min 0.6953
_exptl_absorpt_correction_type multi-scan
_exptl_absorpt_process_details
'SADABS-2014/5 (Bruker,2014/5) was used for absorption correction. wR2(int) was 0.1035 before and 0.0365 after correction. The Ratio of minimum to maximum transmission is 0.9319. The \l/2 correction factor is 0.00150.'
_exptl_crystal_colour colourless
_exptl_crystal_colour_primary colourless
_exptl_crystal_density_diffrn 1.339
_exptl_crystal_description plate
_exptl_crystal_F_000 464
_exptl_crystal_size_max 0.39
_exptl_crystal_size_mid 0.34
_exptl_crystal_size_min 0.28
_refine_diff_density_max 0.380
_refine_diff_density_min -0.239
_refine_diff_density_rms 0.049
_refine_ls_extinction_method none
_refine_ls_goodness_of_fit_ref 1.028
_refine_ls_hydrogen_treatment constr
_refine_ls_matrix_type full
_refine_ls_number_parameters 139
_refine_ls_number_reflns 3295
_refine_ls_number_restraints 0
_refine_ls_restrained_S_all 1.028
_refine_ls_R_factor_all 0.0385
_refine_ls_R_factor_gt 0.0331
_refine_ls_shift/su_max 0.001
_refine_ls_shift/su_mean 0.000
_refine_ls_structure_factor_coef Fsqd
_refine_ls_weighting_details 'w=1/[\s^2^(Fo^2^)+(0.0523P)^2^+0.2112P] where P=(Fo^2^+2Fc^2^)/3'
_refine_ls_weighting_scheme calc
_refine_ls_wR_factor_gt 0.0880
_refine_ls_wR_factor_ref 0.0921
_reflns_Friedel_coverage 0.000
_reflns_number_gt 2879
_reflns_number_total 3295
_reflns_threshold_expression 'I > 2\s(I)'
_cod_data_source_file jo8b00130_si_003.cif
_cod_data_source_block b716fr2
_cod_database_code 4034917
_shelxl_version_number 2014/6
_shelx_space_group_comment
;
The symmetry employed for this shelxl refinement is uniquely defined
by the following loop, which should always be used as a source of
symmetry information in preference to the above space-group names.
They are only intended as comments.
;
_shelx_estimated_absorpt_t_max 0.971
_shelx_estimated_absorpt_t_min 0.959
_olex2_refinement_description
;
1. Fixed Uiso
 At 1.2 times of:
  All C(H) groups, All C(H,H) groups
 At 1.5 times of:
  All C(H,H,H) groups
2.a Ternary CH refined with riding coordinates:
 C1(H1)
2.b Secondary CH2 refined with riding coordinates:
 C2(H2A,H2B), C3(H3A,H3B), C7(H7A,H7B)
2.c Idealised Me refined as rotating group:
 C8(H8A,H8B,H8C), C9(H9A,H9B,H9C), C10(H10A,H10B,H10C)
;
_olex2_submission_special_instructions 'No special instructions were received'

loop_
_space_group_symop_operation_xyz
'x, y, z'
'-x+1/2, y+1/2, -z+1/2'
'-x, -y, -z'
'x-1/2, -y-1/2, z-1/2'

loop_
_atom_site_label
_atom_site_type_symbol
_atom_site_fract_x
_atom_site_fract_y
_atom_site_fract_z
_atom_site_U_iso_or_equiv
_atom_site_adp_type
_atom_site_occupancy
_atom_site_site_symmetry_order
_atom_site_calc_flag
_atom_site_refinement_flags_posn
O1 O 0.46693(8) 0.45121(7) 0.29304(4) 0.01911(13) Uani 1 1 d .
O2 O 0.60420(7) 0.47398(6) 0.37474(4) 0.01649(13) Uani 1 1 d .
O3 O 0.44929(7) 0.68840(7) 0.34703(4) 0.01616(12) Uani 1 1 d .
O4 O 0.97183(8) 0.53807(7) 0.38281(5) 0.02183(14) Uani 1 1 d .
O5 O 1.00034(7) 0.78261(7) 0.43089(4) 0.01723(13) Uani 1 1 d .
C1 C 0.73658(9) 0.71011(9) 0.33864(5) 0.01453(14) Uani 1 1 d .
H1 H 0.7267 0.8241 0.3409 0.017 Uiso 1 1 calc R
C2 C 0.69125(11) 0.65954(10) 0.23979(5) 0.01893(16) Uani 1 1 d .
H2A H 0.7492 0.7261 0.2050 0.023 Uiso 1 1 calc R
H2B H 0.7296 0.5530 0.2355 0.023 Uiso 1 1 calc R
C3 C 0.50211(11) 0.66881(10) 0.19968(5) 0.01936(16) Uani 1 1 d .
H3A H 0.4692 0.7769 0.1861 0.023 Uiso 1 1 calc R
H3B H 0.4721 0.6104 0.1427 0.023 Uiso 1 1 calc R
C4 C 0.40755(10) 0.60414(9) 0.26490(5) 0.01628(15) Uani 1 1 d .
C5 C 0.61354(9) 0.63770(8) 0.38827(5) 0.01400(14) Uani 1 1 d .
C6 C 0.91462(10) 0.66512(9) 0.38503(5) 0.01515(15) Uani 1 1 d .
C7 C 1.16749(10) 0.74414(10) 0.48551(6) 0.01869(16) Uani 1 1 d .
H7A H 1.2302 0.6858 0.4493 0.022 Uiso 1 1 calc R
H7B H 1.1592 0.6808 0.5377 0.022 Uiso 1 1 calc R
C8 C 1.25554(11) 0.89279(10) 0.51707(6) 0.02168(17) Uani 1 1 d .
H8A H 1.2750 0.9489 0.4654 0.033 Uiso 1 1 calc GR
H8B H 1.3630 0.8713 0.5597 0.033 Uiso 1 1 calc GR
H8C H 1.1859 0.9548 0.5467 0.033 Uiso 1 1 calc GR
C9 C 0.22007(11) 0.59483(11) 0.22943(6) 0.02358(18) Uani 1 1 d .
H9A H 0.1694 0.5649 0.2782 0.035 Uiso 1 1 calc GR
H9B H 0.1925 0.5185 0.1812 0.035 Uiso 1 1 calc GR
H9C H 0.1766 0.6950 0.2059 0.035 Uiso 1 1 calc GR
C10 C 0.65630(10) 0.66786(10) 0.48838(5) 0.01847(16) Uani 1 1 d .
H10A H 0.6676 0.7784 0.4993 0.028 Uiso 1 1 calc GR
H10B H 0.7620 0.6171 0.5170 0.028 Uiso 1 1 calc GR
H10C H 0.5670 0.6277 0.5137 0.028 Uiso 1 1 calc GR

loop_
_atom_site_aniso_label
_atom_site_aniso_U_11
_atom_site_aniso_U_22
_atom_site_aniso_U_33
_atom_site_aniso_U_23
_atom_site_aniso_U_13
_atom_site_aniso_U_12
O1 0.0214(3) 0.0139(3) 0.0188(3) -0.0014(2) -0.0012(2) -0.0023(2)
O2 0.0185(3) 0.0126(2) 0.0165(3) 0.00071(19) 0.0008(2) -0.0009(2)
O3 0.0157(3) 0.0163(3) 0.0163(3) -0.0021(2) 0.0035(2) 0.0021(2)
O4 0.0206(3) 0.0155(3) 0.0301(3) -0.0036(2) 0.0077(2) 0.0014(2)
O5 0.0167(3) 0.0140(3) 0.0197(3) -0.0016(2) 0.0020(2) -0.0002(2)
C1 0.0168(3) 0.0127(3) 0.0148(3) 0.0000(2) 0.0052(3) -0.0014(3)
C2 0.0216(4) 0.0222(4) 0.0144(3) -0.0013(3) 0.0069(3) -0.0040(3)
C3 0.0226(4) 0.0207(4) 0.0141(3) 0.0015(3) 0.0034(3) -0.0025(3)
C4 0.0183(3) 0.0144(3) 0.0157(3) -0.0007(3) 0.0033(3) 0.0002(3)
C5 0.0161(3) 0.0118(3) 0.0147(3) 0.0001(2) 0.0049(3) 0.0004(2)
C6 0.0172(3) 0.0146(3) 0.0154(3) -0.0006(3) 0.0073(3) -0.0018(3)
C7 0.0163(3) 0.0173(3) 0.0213(4) -0.0003(3) 0.0024(3) 0.0009(3)
C8 0.0213(4) 0.0205(4) 0.0222(4) -0.0016(3) 0.0034(3) -0.0039(3)
C9 0.0178(4) 0.0277(4) 0.0234(4) -0.0020(3) 0.0015(3) -0.0003(3)
C10 0.0211(4) 0.0210(4) 0.0141(3) -0.0020(3) 0.0059(3) -0.0019(3)

loop_
_atom_type_symbol
_atom_type_description
_atom_type_scat_dispersion_real
_atom_type_scat_dispersion_imag
_atom_type_scat_source
C C 0.0033 0.0016 'International Tables Vol C Tables 4.2.6.8 and 6.1.1.4'
H H 0.0000 0.0000 'International Tables Vol C Tables 4.2.6.8 and 6.1.1.4'
O O 0.0106 0.0060 'International Tables Vol C Tables 4.2.6.8 and 6.1.1.4'

loop_
_geom_angle_atom_site_label_1
_geom_angle_atom_site_label_2
_geom_angle_atom_site_label_3
_geom_angle
C4 O1 O2 105.03(5)
C5 O2 O1 104.90(5)
C5 O3 C4 103.14(6)
C6 O5 C7 115.05(6)
C2 C1 H1 108.6
C2 C1 C5 109.95(6)
C5 C1 H1 108.6
C6 C1 H1 108.6
C6 C1 C2 111.02(6)
C6 C1 C5 109.92(6)
C1 C2 H2A 109.5
C1 C2 H2B 109.5
H2A C2 H2B 108.1
C3 C2 C1 110.81(6)
C3 C2 H2A 109.5
C3 C2 H2B 109.5
C2 C3 H3A 109.5
C2 C3 H3B 109.5
H3A C3 H3B 108.1
C4 C3 C2 110.75(6)
C4 C3 H3A 109.5
C4 C3 H3B 109.5
O1 C4 C3 110.28(6)
O1 C4 C9 107.32(7)
O3 C4 O1 102.85(6)
O3 C4 C3 109.85(6)
O3 C4 C9 110.29(6)
C9 C4 C3 115.47(7)
O2 C5 C1 110.58(6)
O2 C5 C10 108.01(6)
O3 C5 O2 103.55(6)
O3 C5 C1 108.93(6)
O3 C5 C10 110.78(6)
C10 C5 C1 114.44(6)
O4 C6 O5 123.89(7)
O4 C6 C1 124.32(7)
O5 C6 C1 111.77(6)
O5 C7 H7A 110.3
O5 C7 H7B 110.3
O5 C7 C8 107.25(7)
H7A C7 H7B 108.5
C8 C7 H7A 110.3
C8 C7 H7B 110.3
C7 C8 H8A 109.5
C7 C8 H8B 109.5
C7 C8 H8C 109.5
H8A C8 H8B 109.5
H8A C8 H8C 109.5
H8B C8 H8C 109.5
C4 C9 H9A 109.5
C4 C9 H9B 109.5
C4 C9 H9C 109.5
H9A C9 H9B 109.5
H9A C9 H9C 109.5
H9B C9 H9C 109.5
C5 C10 H10A 109.5
C5 C10 H10B 109.5
C5 C10 H10C 109.5
H10A C10 H10B 109.5
H10A C10 H10C 109.5
H10B C10 H10C 109.5

loop_
_geom_bond_atom_site_label_1
_geom_bond_atom_site_label_2
_geom_bond_distance
O1 O2 1.4795(8)
O1 C4 1.4509(10)
O2 C5 1.4442(9)
O3 C4 1.4264(9)
O3 C5 1.4169(9)
O4 C6 1.2098(10)
O5 C6 1.3421(9)
O5 C7 1.4640(10)
C1 H1 1.0000
C1 C2 1.5351(11)
C1 C5 1.5487(10)
C1 C6 1.5165(11)
C2 H2A 0.9900
C2 H2B 0.9900
C2 C3 1.5310(12)
C3 H3A 0.9900
C3 H3B 0.9900
C3 C4 1.5236(11)
C4 C9 1.5094(11)
C5 C10 1.5122(11)
C7 H7A 0.9900
C7 H7B 0.9900
C7 C8 1.5076(12)
C8 H8A 0.9800
C8 H8B 0.9800
C8 H8C 0.9800
C9 H9A 0.9800
C9 H9B 0.9800
C9 H9C 0.9800
C10 H10A 0.9800
C10 H10B 0.9800
C10 H10C 0.9800
